data_4335904
loop_
_publ_author_name
'Solveig A. Scholl'
'Gudrun T. Plundrich'
'Hubert Wadepohl'
'Lutz H. Gade'

_publ_section_title
;
 Zirconium Complexes Supported by an N-Perfluoro-Arylated Diamidopyridyl
 Ligand: Synthesis of Hydrazinediido Complexes
;
_journal_name_full 'Inorganic Chemistry'
_journal_page_first 10158
_journal_page_last 10166
_journal_paper_doi 10.1021/ic401603y
_journal_volume 52
_journal_year 2013
_chemical_formula_sum 'C25 H23 Cl F9 N5 Zr'
_chemical_formula_weight 691.15
_chemical_properties_physical air-sensitive
_space_group_IT_number 11
_symmetry_cell_setting monoclinic
_symmetry_Int_Tables_number 11
_symmetry_space_group_name_Hall '-P 2yb'
_symmetry_space_group_name_H-M 'P 1 21/m 1'
_atom_sites_solution_hydrogens geom
_atom_sites_solution_primary heavy
_atom_sites_solution_secondary difmap
_audit_block_code ga_ss28
_audit_creation_date
;
'Fri Dec 02 10:45:59 2011'
;
_audit_creation_method
;
CrysAlisPro, Oxford Diffraction Ltd.,
Version 1.171.35.19 (release 27-10-2011 CrysAlis171 .NET)
(compiled Oct 27 2011,15:02:11)
;
_audit_update_record 'Fri Dec  2 12:30:22 CET 2011'
_cell_angle_alpha 90.00
_cell_angle_beta 110.9131(6)
_cell_angle_gamma 90.00
_cell_formula_units_Z 2
_cell_length_a 8.33527(4)
_cell_length_b 18.16024(9)
_cell_length_c 9.30851(5)
_cell_measurement_reflns_used 50898
_cell_measurement_temperature 114.95(18)
_cell_measurement_theta_max 27.9499
_cell_measurement_theta_min 3.2373
_cell_volume 1316.211(13)
_computing_cell_refinement
;
CrysAlisPro, Agilent Technologies,
Version 1.171.35.19 (release 27-10-2011 CrysAlis171 .NET)
(compiled Oct 27 2011,15:02:11)
;
_computing_data_collection
;
CrysAlisPro, Agilent Technologies,
Version 1.171.35.19 (release 27-10-2011 CrysAlis171 .NET)
(compiled Oct 27 2011,15:02:11)
;
_computing_data_reduction
;
CrysAlisPro, Agilent Technologies,
Version 1.171.35.19 (release 27-10-2011 CrysAlis171 .NET)
(compiled Oct 27 2011,15:02:11)
;
_computing_publication_material 'SHELXL-97 (Sheldrick, 1997)'
_computing_structure_refinement 'SHELXL-97 (Sheldrick, 1997)'
_computing_structure_solution 'DIRDIF (Beurskens et al., 1999-2008)'
_diffrn_ambient_temperature 114.95(18)
_diffrn_detector 'CCD plate'
_diffrn_detector_area_resol_mean 15.9241
_diffrn_detector_type 'Agilent EOS'
_diffrn_measured_fraction_theta_full 0.997
_diffrn_measured_fraction_theta_max 0.972
_diffrn_measurement_details
;
  1 omega  -12.00   86.00   1.0000   10.0000
omega____ theta____ kappa____ phi______ frames
    -       15.7334   77.0000 -150.0000 98

  2 omega  -46.00   46.00   1.0000   10.0000
omega____ theta____ kappa____ phi______ frames
    -       15.7334  -77.0000   90.0000 92

  3 omega    8.00   82.00   1.0000   10.0000
omega____ theta____ kappa____ phi______ frames
    -       15.7334   57.0000  120.0000 74

  4 omega  -42.00   46.00   1.0000   10.0000
omega____ theta____ kappa____ phi______ frames
    -       15.7334  -77.0000  -30.0000 88

  5 omega  -13.00   86.00   1.0000   10.0000
omega____ theta____ kappa____ phi______ frames
    -       15.7334   77.0000    0.0000 99

  6 omega  -45.00   46.00   1.0000   10.0000
omega____ theta____ kappa____ phi______ frames
    -       15.7334  -77.0000 -120.0000 91

  7 omega  -67.00  -37.00   1.0000   10.0000
omega____ theta____ kappa____ phi______ frames
    -      -16.2803  -57.0000  -90.0000 30

  8 omega  -48.00   23.00   1.0000   10.0000
omega____ theta____ kappa____ phi______ frames
    -      -16.2803   80.0000  151.0000 71

  9 omega  -54.00   46.00   1.0000   10.0000
omega____ theta____ kappa____ phi______ frames
    -       15.7334  -77.0000  120.0000 100

 10 omega   -6.00   85.00   1.0000   10.0000
omega____ theta____ kappa____ phi______ frames
    -       15.7334   57.0000   30.0000 91

 11 omega  -53.00   37.00   1.0000   10.0000
omega____ theta____ kappa____ phi______ frames
    -       15.7334  -57.0000  -90.0000 90

 12 omega  -53.00   37.00   1.0000   10.0000
omega____ theta____ kappa____ phi______ frames
    -       15.7334  -57.0000 -180.0000 90

 13 omega  -89.00    9.00   1.0000   10.0000
omega____ theta____ kappa____ phi______ frames
    -      -16.2803  -38.0000   90.0000 98

 14 omega  -48.00   24.00   1.0000   10.0000
omega____ theta____ kappa____ phi______ frames
    -      -16.2803   80.0000  -22.0000 72

 15 omega   -6.00   85.00   1.0000   10.0000
omega____ theta____ kappa____ phi______ frames
    -       15.7334   57.0000  -60.0000 91

 16 omega  -53.00   37.00   1.0000   10.0000
omega____ theta____ kappa____ phi______ frames
    -       15.7334  -57.0000    0.0000 90

 17 omega  -54.00   46.00   1.0000   10.0000
omega____ theta____ kappa____ phi______ frames
    -       15.7334  -77.0000 -120.0000 100

 18 omega  -54.00   46.00   1.0000   10.0000
omega____ theta____ kappa____ phi______ frames
    -       15.7334  -77.0000  -60.0000 100

 19 omega  -48.00   24.00   1.0000   10.0000
omega____ theta____ kappa____ phi______ frames
    -      -16.2803   80.0000  151.0000 72

 20 omega  -85.00    5.00   1.0000   10.0000
omega____ theta____ kappa____ phi______ frames
    -      -16.2803  -57.0000   30.0000 90

 21 omega  -57.00   89.00   1.0000   10.0000
omega____ theta____ kappa____ phi______ frames
    -       15.7334    0.0000  240.0000 146

 22 omega  -57.00   89.00   1.0000   10.0000
omega____ theta____ kappa____ phi______ frames
    -       15.7334    0.0000    0.0000 146

 23 omega  -57.00   89.00   1.0000   10.0000
omega____ theta____ kappa____ phi______ frames
    -       15.7334    0.0000  120.0000 146

 24 omega  -89.00   57.00   1.0000   10.0000
omega____ theta____ kappa____ phi______ frames
    -      -16.2803    0.0000  240.0000 146

 25 omega  -89.00   57.00   1.0000   10.0000
omega____ theta____ kappa____ phi______ frames
    -      -16.2803    0.0000  120.0000 146

 26 omega  -89.00   57.00   1.0000   10.0000
omega____ theta____ kappa____ phi______ frames
    -      -16.2803    0.0000    0.0000 146

 27 phi      0.00  120.00   1.0000   10.0000
omega____ theta____ kappa____ phi______ frames
  15.7334   15.7334  -20.0000     -     120

 28 phi      0.00  120.00   1.0000   10.0000
omega____ theta____ kappa____ phi______ frames
  15.7334   15.7334   20.0000     -     120

 29 phi      0.00   66.00   1.0000   10.0000
omega____ theta____ kappa____ phi______ frames
  15.7334   15.7334  -40.0000     -     66

 30 phi      0.00  120.00   1.0000   10.0000
omega____ theta____ kappa____ phi______ frames
  40.0000   15.7334    0.0000     -     120

;
_diffrn_measurement_device '\k-geometry diffractometer'
_diffrn_measurement_device_type 'Agilent SuperNova, Dual, Cu at zero, Eos'
_diffrn_measurement_method '\w and \p scans'
_diffrn_measurement_specimen_support 'polyimid foil'
_diffrn_orient_matrix_UB_11 0.0379917000
_diffrn_orient_matrix_UB_12 0.0015875000
_diffrn_orient_matrix_UB_13 0.0813291000
_diffrn_orient_matrix_UB_21 -0.0760406000
_diffrn_orient_matrix_UB_22 -0.0147550000
_diffrn_orient_matrix_UB_23 0.0062188000
_diffrn_orient_matrix_UB_31 0.0327441000
_diffrn_orient_matrix_UB_32 -0.0361273000
_diffrn_orient_matrix_UB_33 0.0010301000
_diffrn_radiation_monochromator mirror
_diffrn_radiation_probe x-ray
_diffrn_radiation_type 'Mo K\a'
_diffrn_radiation_wavelength 0.7107
_diffrn_reflns_av_R_equivalents 0.0323
_diffrn_reflns_av_sigmaI/netI 0.0598
_diffrn_reflns_limit_h_max 11
_diffrn_reflns_limit_h_min -10
_diffrn_reflns_limit_k_max 23
_diffrn_reflns_limit_k_min -23
_diffrn_reflns_limit_l_max 12
_diffrn_reflns_limit_l_min -12
_diffrn_reflns_number 76245
_diffrn_reflns_theta_full 25.07
_diffrn_reflns_theta_max 27.9499
_diffrn_reflns_theta_min 3.2373
_diffrn_source 'Agilent SuperNova (Mo) x-ray Source'
_exptl_absorpt_coefficient_mu 0.610
_exptl_absorpt_correction_T_max 0.947
_exptl_absorpt_correction_T_min 0.911
_exptl_absorpt_correction_type analytical
_exptl_absorpt_process_details
;
CrysAlisPro, Agilent Technologies,
Version 1.171.35.19 (release 27-10-2011 CrysAlis171 .NET)
(compiled Oct 27 2011,15:02:11)
Analytical numeric absorption correction using a multifaceted crystal
            model based on expressions derived by R.C. Clark & J.S. Reid.
(Clark, R. C. & Reid, J. S. (1995). Acta Cryst. A51, 887-897)
;
_exptl_crystal_colour colourless
_exptl_crystal_density_diffrn 1.744
_exptl_crystal_description box
_exptl_crystal_F_000 692
_exptl_crystal_size_max 0.2157
_exptl_crystal_size_mid 0.1459
_exptl_crystal_size_min 0.1087
_refine_diff_density_max 0.384
_refine_diff_density_min -0.341
_refine_diff_density_rms 0.050
_refine_ls_abs_structure_details 'Flack H D (1983), Acta Cryst. A39, 876-881'
_refine_ls_extinction_method none
_refine_ls_goodness_of_fit_ref 1.067
_refine_ls_hydrogen_treatment constr
_refine_ls_matrix_type full
_refine_ls_number_parameters 205
_refine_ls_number_reflns 3184
_refine_ls_number_restraints 0
_refine_ls_restrained_S_all 1.067
_refine_ls_R_factor_all 0.0206
_refine_ls_R_factor_gt 0.0189
_refine_ls_shift/su_max 0.001
_refine_ls_shift/su_mean 0.000
_refine_ls_structure_factor_coef Fsqd
_refine_ls_weighting_details 'calc w=1/[\s^2^(Fo^2^)+(0.0230P)^2^+0.8488P] where P=(Fo^2^+2Fc^2^)/3'
_refine_ls_weighting_scheme calc
_refine_ls_wR_factor_gt 0.0507
_refine_ls_wR_factor_ref 0.0517
_reflns_number_gt 3028
_reflns_number_total 3184
_reflns_threshold_expression >2sigma(I)
_cod_data_source_file ic401603y_si_002_3.cif
_cod_data_source_block ga_ss28
_cod_original_cell_volume 1316.210(11)
_cod_original_sg_symbol_H-M 'P 21/m'
_cod_database_code 4335904
_audit_block_refno 1385
_audit_block_usercomment 'sos482_2 block colourless'
_cell_oxdiff_length_a 8.33501(17)
_cell_oxdiff_length_b 18.1609(3)
_cell_oxdiff_length_c 9.30762(18)
_cell_oxdiff_angle_alpha 90.0067(14)
_cell_oxdiff_angle_beta 110.8991(18)
_cell_oxdiff_angle_gamma 89.9875(14)
_cell_oxdiff_volume 1316.21(4)
_cell_oxdiff_measurement_reflns_used 50898
_reflns_odcompleteness_completeness 99.67
_reflns_odcompleteness_theta 25.07
_reflns_odcompleteness_iscentric 1

loop_
_symmetry_equiv_pos_as_xyz
'x, y, z'
'-x, y+1/2, -z'
'-x, -y, -z'
'x, -y-1/2, z'

loop_
_atom_site_label
_atom_site_type_symbol
_atom_site_fract_x
_atom_site_fract_y
_atom_site_fract_z
_atom_site_U_iso_or_equiv
_atom_site_adp_type
_atom_site_occupancy
_atom_site_symmetry_multiplicity
_atom_site_calc_flag
_atom_site_refinement_flags
_atom_site_disorder_assembly
_atom_site_disorder_group
Zr Zr 0.94397(2) 0.2500 0.760410(18) 0.01193(6) Uani 1 2 d S . .
Cl Cl 0.62984(5) 0.2500 0.62568(5) 0.01808(9) Uani 1 2 d S . .
F1 F 0.72483(12) -0.01010(5) 0.52569(10) 0.0320(2) Uani 1 1 d . . .
F2 F 0.58362(12) -0.09015(5) 0.68907(11) 0.0329(2) Uani 1 1 d . . .
F3 F 0.62036(11) -0.04864(5) 0.98005(11) 0.0312(2) Uani 1 1 d . . .
F4 F 0.77933(11) 0.07485(5) 1.10179(10) 0.02793(19) Uani 1 1 d . . .
F5 F 1.06634(14) 0.2500 0.61407(12) 0.0182(2) Uani 1 2 d S . .
N1 N 0.93287(13) 0.16905(6) 0.92542(12) 0.0140(2) Uani 1 1 d . . .
N3 N 1.23273(19) 0.2500 0.93298(17) 0.0143(3) Uani 1 2 d S . .
N4 N 0.91183(14) 0.12493(6) 0.64622(12) 0.0174(2) Uani 1 1 d . . .
C1 C 1.00656(15) 0.18038(7) 1.09202(14) 0.0142(2) Uani 1 1 d . . .
H1A H 1.0775 0.1370 1.1394 0.017 Uiso 1 1 calc R . .
H1B H 0.9117 0.1830 1.1323 0.017 Uiso 1 1 calc R . .
C2 C 1.1179(2) 0.2500 1.14313(19) 0.0130(3) Uani 1 2 d S . .
C4 C 1.1796(2) 0.2500 1.32015(19) 0.0165(3) Uani 1 2 d S . .
H4A H 1.0801 0.2528 1.3526 0.025 Uiso 0.50 1 calc PR A -1
H4B H 1.2543 0.2926 1.3605 0.025 Uiso 0.50 1 calc PR A -1
H4C H 1.2435 0.2046 1.3600 0.025 Uiso 0.50 1 calc PR A -1
C5 C 1.2689(2) 0.2500 1.08751(19) 0.0126(3) Uani 1 2 d S . .
C6 C 1.4384(2) 0.2500 1.1893(2) 0.0162(3) Uani 1 2 d S . .
H6 H 1.4626 0.2500 1.2970 0.019 Uiso 1 2 calc SR . .
C7 C 1.5718(2) 0.2500 1.1337(2) 0.0210(4) Uani 1 2 d S . .
H7 H 1.6876 0.2500 1.2029 0.025 Uiso 1 2 calc SR . .
C8 C 1.5352(2) 0.2500 0.9768(2) 0.0220(4) Uani 1 2 d S . .
H8 H 1.6247 0.2500 0.9360 0.026 Uiso 1 2 calc SR . .
C9 C 1.3650(2) 0.2500 0.8810(2) 0.0190(4) Uani 1 2 d S . .
H9 H 1.3394 0.2500 0.7730 0.023 Uiso 1 2 calc SR . .
C10 C 0.84542(16) 0.10364(7) 0.87572(15) 0.0160(2) Uani 1 1 d . . .
C11 C 0.82458(16) 0.08018(7) 0.72442(15) 0.0176(3) Uani 1 1 d . . .
C12 C 0.73887(18) 0.01538(8) 0.66589(16) 0.0222(3) Uani 1 1 d . . .
C13 C 0.66755(18) -0.02759(8) 0.74957(18) 0.0242(3) Uani 1 1 d . . .
C14 C 0.68691(17) -0.00665(8) 0.89632(17) 0.0229(3) Uani 1 1 d . . .
C15 C 0.77344(17) 0.05773(8) 0.95811(15) 0.0201(3) Uani 1 1 d . . .
C16 C 1.08909(18) 0.09465(8) 0.68330(17) 0.0248(3) Uani 1 1 d . . .
H16A H 1.1506 0.1241 0.6313 0.037 Uiso 1 1 calc R . .
H16B H 1.0818 0.0435 0.6482 0.037 Uiso 1 1 calc R . .
H16C H 1.1509 0.0966 0.7947 0.037 Uiso 1 1 calc R . .
C17 C 0.82534(19) 0.12894(8) 0.47579(15) 0.0248(3) Uani 1 1 d . . .
H17A H 0.7020 0.1371 0.4501 0.037 Uiso 1 1 calc R . .
H17B H 0.8432 0.0826 0.4296 0.037 Uiso 1 1 calc R . .
H17C H 0.8740 0.1697 0.4357 0.037 Uiso 1 1 calc R . .

loop_
_atom_site_aniso_label
_atom_site_aniso_U_11
_atom_site_aniso_U_22
_atom_site_aniso_U_33
_atom_site_aniso_U_23
_atom_site_aniso_U_13
_atom_site_aniso_U_12
Zr 0.01169(9) 0.01436(9) 0.00962(9) 0.000 0.00365(6) 0.000
Cl 0.01274(19) 0.0245(2) 0.01497(19) 0.000 0.00245(15) 0.000
F1 0.0406(5) 0.0243(5) 0.0295(5) -0.0137(4) 0.0104(4) -0.0057(4)
F2 0.0305(5) 0.0157(4) 0.0448(5) -0.0048(4) 0.0043(4) -0.0068(3)
F3 0.0292(4) 0.0238(4) 0.0375(5) 0.0086(4) 0.0084(4) -0.0094(4)
F4 0.0340(5) 0.0301(5) 0.0219(4) 0.0011(3) 0.0126(4) -0.0129(4)
F5 0.0186(5) 0.0253(6) 0.0121(5) 0.000 0.0071(4) 0.000
N1 0.0143(5) 0.0150(5) 0.0119(5) 0.0001(4) 0.0038(4) -0.0015(4)
N3 0.0127(7) 0.0180(7) 0.0130(7) 0.000 0.0053(6) 0.000
N4 0.0177(5) 0.0190(6) 0.0147(5) -0.0022(4) 0.0049(4) 0.0008(4)
C1 0.0135(5) 0.0169(6) 0.0123(5) 0.0009(4) 0.0047(4) -0.0005(4)
C2 0.0125(7) 0.0167(8) 0.0105(7) 0.000 0.0049(6) 0.000
C4 0.0156(8) 0.0234(9) 0.0109(8) 0.000 0.0052(6) 0.000
C5 0.0136(8) 0.0124(8) 0.0126(8) 0.000 0.0057(6) 0.000
C6 0.0142(8) 0.0207(9) 0.0126(8) 0.000 0.0036(6) 0.000
C7 0.0120(8) 0.0310(11) 0.0184(9) 0.000 0.0035(7) 0.000
C8 0.0134(8) 0.0351(11) 0.0201(9) 0.000 0.0091(7) 0.000
C9 0.0173(9) 0.0275(10) 0.0143(8) 0.000 0.0081(7) 0.000
C10 0.0139(5) 0.0142(6) 0.0180(6) 0.0017(5) 0.0033(5) 0.0018(5)
C11 0.0170(6) 0.0148(6) 0.0192(6) -0.0006(5) 0.0042(5) 0.0017(5)
C12 0.0224(6) 0.0175(7) 0.0228(7) -0.0044(5) 0.0033(5) 0.0016(5)
C13 0.0196(6) 0.0131(6) 0.0332(8) -0.0022(5) 0.0012(6) -0.0017(5)
C14 0.0184(6) 0.0174(7) 0.0301(7) 0.0076(6) 0.0050(5) -0.0016(5)
C15 0.0193(6) 0.0196(7) 0.0191(6) 0.0019(5) 0.0041(5) -0.0014(5)
C16 0.0227(7) 0.0238(7) 0.0299(7) -0.0025(6) 0.0119(6) 0.0058(5)
C17 0.0307(7) 0.0266(7) 0.0149(6) -0.0053(5) 0.0057(5) -0.0032(6)

loop_
_atom_type_symbol
_atom_type_description
_atom_type_scat_dispersion_real
_atom_type_scat_dispersion_imag
_atom_type_scat_source
C C 0.0033 0.0016 'International Tables Vol C Tables 4.2.6.8 and 6.1.1.4'
H H 0.0000 0.0000 'International Tables Vol C Tables 4.2.6.8 and 6.1.1.4'
Cl Cl 0.1484 0.1585 'International Tables Vol C Tables 4.2.6.8 and 6.1.1.4'
F F 0.0171 0.0103 'International Tables Vol C Tables 4.2.6.8 and 6.1.1.4'
N N 0.0061 0.0033 'International Tables Vol C Tables 4.2.6.8 and 6.1.1.4'
Zr Zr -2.9673 0.5597 'International Tables Vol C Tables 4.2.6.8 and 6.1.1.4'

loop_
_exptl_crystal_face_index_h
_exptl_crystal_face_index_k
_exptl_crystal_face_index_l
_exptl_crystal_face_perp_dist
_exptl_oxdiff_crystal_face_indexfrac_h
_exptl_oxdiff_crystal_face_indexfrac_k
_exptl_oxdiff_crystal_face_indexfrac_l
_exptl_oxdiff_crystal_face_x
_exptl_oxdiff_crystal_face_y
_exptl_oxdiff_crystal_face_z
-1 -2 13 0.0398 -0.9761 -1.9709 12.9786 1.0153 0.1840 0.0526
1 2 -13 0.0688 0.9761 1.9709 -12.9786 -1.0153 -0.1840 -0.0526
9 -17 -4 0.0730 8.9888 -16.9815 -4.0016 -0.0109 -0.4578 0.9037
-9 17 4 0.0730 -8.9888 16.9815 4.0016 0.0109 0.4578 -0.9037
6 18 4 0.0699 6.0048 17.9958 3.9735 0.5799 -0.6974 -0.4494
-6 -18 -4 0.0699 -6.0048 -17.9958 -3.9735 -0.5799 0.6974 0.4494

loop_
_geom_angle_atom_site_label_1
_geom_angle_atom_site_label_2
_geom_angle_atom_site_label_3
_geom_angle
_geom_angle_site_symmetry_1
_geom_angle_site_symmetry_3
F5 Zr N1 131.13(3) . 4_565
F5 Zr N1 131.13(3) . .
N1 Zr N1 86.18(6) 4_565 .
F5 Zr N3 79.49(5) . .
N1 Zr N3 78.94(4) 4_565 .
N1 Zr N3 78.94(4) . .
F5 Zr Cl 111.45(3) . .
N1 Zr Cl 93.13(3) 4_565 .
N1 Zr Cl 93.13(3) . .
N3 Zr Cl 169.06(4) . .
F5 Zr N4 72.99(3) . 4_565
N1 Zr N4 69.81(4) 4_565 4_565
N1 Zr N4 154.90(4) . 4_565
N3 Zr N4 102.63(3) . 4_565
Cl Zr N4 81.34(3) . 4_565
F5 Zr N4 72.99(3) . .
N1 Zr N4 154.89(4) 4_565 .
N1 Zr N4 69.81(4) . .
N3 Zr N4 102.63(3) . .
Cl Zr N4 81.34(3) . .
N4 Zr N4 132.51(5) 4_565 .
C10 N1 C1 116.50(10) . .
C10 N1 Zr 119.96(8) . .
C1 N1 Zr 123.46(8) . .
C9 N3 C5 118.51(15) . .
C9 N3 Zr 121.17(12) . .
C5 N3 Zr 120.32(11) . .
C11 N4 C17 115.04(11) . .
C11 N4 C16 108.02(10) . .
C17 N4 C16 109.01(11) . .
C11 N4 Zr 107.17(8) . .
C17 N4 Zr 110.38(8) . .
C16 N4 Zr 106.90(8) . .
N1 C1 C2 114.91(11) . .
N1 C1 H1A 108.5 . .
C2 C1 H1A 108.5 . .
N1 C1 H1B 108.5 . .
C2 C1 H1B 108.5 . .
H1A C1 H1B 107.5 . .
C5 C2 C1 112.04(9) . 4_565
C5 C2 C1 112.04(9) . .
C1 C2 C1 110.39(14) 4_565 .
C5 C2 C4 111.28(14) . .
C1 C2 C4 105.34(9) 4_565 .
C1 C2 C4 105.34(9) . .
C2 C4 H4A 109.5 . .
C2 C4 H4B 109.5 . .
C2 C4 H4C 109.5 . .
N3 C5 C6 120.47(16) . .
N3 C5 C2 117.51(15) . .
C6 C5 C2 122.02(15) . .
C7 C6 C5 120.10(17) . .
C7 C6 H6 120.0 . .
C5 C6 H6 120.0 . .
C8 C7 C6 119.48(17) . .
C8 C7 H7 120.3 . .
C6 C7 H7 120.3 . .
C9 C8 C7 118.12(17) . .
C9 C8 H8 120.9 . .
C7 C8 H8 120.9 . .
N3 C9 C8 123.33(17) . .
N3 C9 H9 118.3 . .
C8 C9 H9 118.3 . .
N1 C10 C15 127.14(12) . .
N1 C10 C11 116.87(11) . .
C15 C10 C11 115.99(12) . .
C12 C11 C10 120.56(12) . .
C12 C11 N4 124.11(12) . .
C10 C11 N4 115.09(11) . .
F1 C12 C13 116.50(12) . .
F1 C12 C11 121.79(13) . .
C13 C12 C11 121.69(13) . .
F2 C13 C14 120.61(13) . .
F2 C13 C12 120.36(14) . .
C14 C13 C12 119.01(13) . .
F3 C14 C13 119.64(13) . .
F3 C14 C15 119.95(13) . .
C13 C14 C15 120.41(13) . .
F4 C15 C14 115.63(12) . .
F4 C15 C10 122.02(12) . .
C14 C15 C10 122.32(13) . .
N4 C16 H16A 109.5 . .
N4 C16 H16B 109.5 . .
H16A C16 H16B 109.5 . .
N4 C16 H16C 109.5 . .
H16A C16 H16C 109.5 . .
H16B C16 H16C 109.5 . .
N4 C17 H17A 109.5 . .
N4 C17 H17B 109.5 . .
H17A C17 H17B 109.5 . .
N4 C17 H17C 109.5 . .
H17A C17 H17C 109.5 . .
H17B C17 H17C 109.5 . .

loop_
_geom_bond_atom_site_label_1
_geom_bond_atom_site_label_2
_geom_bond_distance
_geom_bond_site_symmetry_2
Zr F5 1.9718(10) .
Zr N1 2.1518(10) 4_565
Zr N1 2.1518(10) .
Zr N3 2.3692(15) .
Zr Cl 2.4667(4) .
Zr N4 2.4813(11) 4_565
Zr N4 2.4813(11) .
F1 C12 1.3498(16) .
F2 C13 1.3475(16) .
F3 C14 1.3436(16) .
F4 C15 1.3568(16) .
N1 C10 1.3841(16) .
N1 C1 1.4645(15) .
N3 C9 1.353(2) .
N3 C5 1.360(2) .
N4 C11 1.4483(17) .
N4 C17 1.4917(16) .
N4 C16 1.4969(17) .
C1 C2 1.5399(15) .
C1 H1A 0.9900 .
C1 H1B 0.9900 .
C2 C5 1.522(2) .
C2 C1 1.5398(15) 4_565
C2 C4 1.541(2) .
C4 H4A 0.9800 .
C4 H4B 0.9800 .
C4 H4C 0.9800 .
C5 C6 1.393(2) .
C6 C7 1.383(3) .
C6 H6 0.9500 .
C7 C8 1.381(3) .
C7 H7 0.9500 .
C8 C9 1.380(3) .
C8 H8 0.9500 .
C9 H9 0.9500 .
C10 C15 1.4042(18) .
C10 C11 1.4214(18) .
C11 C12 1.3835(19) .
C12 C13 1.378(2) .
C13 C14 1.371(2) .
C14 C15 1.3863(19) .
C16 H16A 0.9800 .
C16 H16B 0.9800 .
C16 H16C 0.9800 .
C17 H17A 0.9800 .
C17 H17B 0.9800 .
C17 H17C 0.9800 .

loop_
_geom_torsion_atom_site_label_1
_geom_torsion_atom_site_label_2
_geom_torsion_atom_site_label_3
_geom_torsion_atom_site_label_4
_geom_torsion
_geom_torsion_site_symmetry_1
_geom_torsion_site_symmetry_4
F5 Zr N1 C10 -70.40(10) . .
N1 Zr N1 C10 144.81(8) 4_565 .
N3 Zr N1 C10 -135.73(9) . .
Cl Zr N1 C10 51.88(9) . .
N4 Zr N1 C10 128.08(10) 4_565 .
N4 Zr N1 C10 -27.71(9) . .
F5 Zr N1 C1 112.86(9) . .
N1 Zr N1 C1 -31.93(11) 4_565 .
N3 Zr N1 C1 47.54(9) . .
Cl Zr N1 C1 -124.86(9) . .
N4 Zr N1 C1 -48.66(14) 4_565 .
N4 Zr N1 C1 155.55(10) . .
F5 Zr N3 C9 0.0 . .
N1 Zr N3 C9 -135.89(3) 4_565 .
N1 Zr N3 C9 135.88(3) . .
Cl Zr N3 C9 180.000(1) . .
N4 Zr N3 C9 -69.73(3) 4_565 .
N4 Zr N3 C9 69.73(3) . .
F5 Zr N3 C5 180.0 . .
N1 Zr N3 C5 44.11(3) 4_565 .
N1 Zr N3 C5 -44.12(3) . .
Cl Zr N3 C5 0.000(1) . .
N4 Zr N3 C5 110.27(3) 4_565 .
N4 Zr N3 C5 -110.27(3) . .
F5 Zr N4 C11 174.91(8) . .
N1 Zr N4 C11 9.37(13) 4_565 .
N1 Zr N4 C11 27.20(7) . .
N3 Zr N4 C11 100.23(8) . .
Cl Zr N4 C11 -69.40(7) . .
N4 Zr N4 C11 -139.15(7) 4_565 .
F5 Zr N4 C17 -59.12(9) . .
N1 Zr N4 C17 135.34(10) 4_565 .
N1 Zr N4 C17 153.16(9) . .
N3 Zr N4 C17 -133.81(9) . .
Cl Zr N4 C17 56.56(8) . .
N4 Zr N4 C17 -13.19(13) 4_565 .
F5 Zr N4 C16 59.30(8) . .
N1 Zr N4 C16 -106.24(11) 4_565 .
N1 Zr N4 C16 -88.41(9) . .
N3 Zr N4 C16 -15.39(9) . .
Cl Zr N4 C16 174.99(8) . .
N4 Zr N4 C16 105.24(9) 4_565 .
C10 N1 C1 C2 174.17(11) . .
Zr N1 C1 C2 -8.99(14) . .
N1 C1 C2 C5 -58.99(15) . .
N1 C1 C2 C1 66.62(16) . 4_565
N1 C1 C2 C4 179.87(11) . .
C9 N3 C5 C6 0.000(1) . .
Zr N3 C5 C6 180.0 . .
C9 N3 C5 C2 180.0 . .
Zr N3 C5 C2 0.000(1) . .
C1 C2 C5 N3 -62.35(10) 4_565 .
C1 C2 C5 N3 62.35(10) . .
C4 C2 C5 N3 180.0 . .
C1 C2 C5 C6 117.65(10) 4_565 .
C1 C2 C5 C6 -117.65(10) . .
C4 C2 C5 C6 0.000(1) . .
N3 C5 C6 C7 0.000(1) . .
C2 C5 C6 C7 180.000(1) . .
C5 C6 C7 C8 0.000(1) . .
C6 C7 C8 C9 0.000(1) . .
C5 N3 C9 C8 0.000(1) . .
Zr N3 C9 C8 180.0 . .
C7 C8 C9 N3 0.000(1) . .
C1 N1 C10 C15 21.23(18) . .
Zr N1 C10 C15 -155.72(11) . .
C1 N1 C10 C11 -159.22(11) . .
Zr N1 C10 C11 23.82(14) . .
N1 C10 C11 C12 179.94(12) . .
C15 C10 C11 C12 -0.46(18) . .
N1 C10 C11 N4 5.32(16) . .
C15 C10 C11 N4 -175.09(11) . .
C17 N4 C11 C12 36.86(18) . .
C16 N4 C11 C12 -85.14(15) . .
Zr N4 C11 C12 159.99(11) . .
C17 N4 C11 C10 -148.73(12) . .
C16 N4 C11 C10 89.27(13) . .
Zr N4 C11 C10 -25.60(12) . .
C10 C11 C12 F1 -176.57(12) . .
N4 C11 C12 F1 -2.4(2) . .
C10 C11 C12 C13 1.6(2) . .
N4 C11 C12 C13 175.68(12) . .
F1 C12 C13 F2 -2.31(19) . .
C11 C12 C13 F2 179.48(12) . .
F1 C12 C13 C14 176.14(12) . .
C11 C12 C13 C14 -2.1(2) . .
F2 C13 C14 F3 -0.5(2) . .
C12 C13 C14 F3 -178.96(12) . .
F2 C13 C14 C15 179.97(12) . .
C12 C13 C14 C15 1.5(2) . .
F3 C14 C15 F4 -2.05(19) . .
C13 C14 C15 F4 177.46(12) . .
F3 C14 C15 C10 -179.99(12) . .
C13 C14 C15 C10 -0.5(2) . .
N1 C10 C15 F4 1.7(2) . .
C11 C10 C15 F4 -177.87(11) . .
N1 C10 C15 C14 179.48(12) . .
C11 C10 C15 C14 -0.06(19) . .
